data_7710859
loop_
_publ_author_name
'Hoshino, Norihisa'
'Hayashi, Akari'
'Akutagawa, Tomoyuki'

_publ_section_title
;
 The strong correlations between thermal conductivities and electronic
 spin states in crystals of Fe(III) spin crossover complexes
;
_journal_name_full 'Dalton Transactions'
_journal_paper_doi 10.1039/D2DT01597H
_journal_year 2022
_chemical_formula_moiety 'C22 H26 Cl4 Fe N4 O2 1+, C F3 O3 S 1-'
_chemical_formula_sum 'C23 H26 Cl4 F3 Fe N4 O5 S'
_chemical_formula_weight 725.19
_space_group_crystal_system monoclinic
_space_group_IT_number 14
_space_group_name_Hall '-P 2yn'
_space_group_name_H-M_alt 'P 1 21/n 1'
_atom_sites_solution_hydrogens geom
_atom_sites_solution_primary dual
_atom_sites_solution_secondary difmap
_audit_creation_method SHELXL-2018/3
_audit_update_record
;
2022-03-20 deposited with the CCDC.	2022-07-28 downloaded from the CCDC.
;
_cell_angle_alpha 90
_cell_angle_beta 90.518(6)
_cell_angle_gamma 90
_cell_formula_units_Z 4
_cell_length_a 13.1344(7)
_cell_length_b 16.6871(9)
_cell_length_c 14.2579(7)
_cell_measurement_reflns_used 13749
_cell_measurement_temperature 300(2)
_cell_measurement_theta_max 67.875
_cell_measurement_theta_min 3.100
_cell_volume 3124.8(3)
_computing_cell_refinement 'RAPID AUTO (Rigaku, 2011)'
_computing_data_collection 'RAPID AUTO (Rigaku, 2011)'
_computing_data_reduction 'RAPID AUTO (Rigaku, 2011)'
_computing_molecular_graphics 'Mercury (CCDC, 2020)'
_computing_publication_material 'SHELXL-2018/3 (Sheldrick, 2018)'
_computing_structure_refinement 'SHELXL-2018/3 (Sheldrick, 2018)'
_computing_structure_solution 'SHELXT 2018/2 (Sheldrick, 2018)'
_diffrn_ambient_temperature 300(2)
_diffrn_detector_area_resol_mean 10.000
_diffrn_measured_fraction_theta_full 0.992
_diffrn_measured_fraction_theta_max 0.990
_diffrn_measurement_device_type 'Rigaku R-AXIS RAPID'
_diffrn_measurement_method \w
_diffrn_radiation_type CuK\a
_diffrn_radiation_wavelength 1.54187
_diffrn_reflns_av_R_equivalents 0.1026
_diffrn_reflns_av_unetI/netI 0.1008
_diffrn_reflns_Laue_measured_fraction_full 0.992
_diffrn_reflns_Laue_measured_fraction_max 0.990
_diffrn_reflns_limit_h_max 15
_diffrn_reflns_limit_h_min -15
_diffrn_reflns_limit_k_max 20
_diffrn_reflns_limit_k_min -20
_diffrn_reflns_limit_l_max 16
_diffrn_reflns_limit_l_min -17
_diffrn_reflns_number 35023
_diffrn_reflns_point_group_measured_fraction_full 0.992
_diffrn_reflns_point_group_measured_fraction_max 0.990
_diffrn_reflns_theta_full 67.687
_diffrn_reflns_theta_max 68.067
_diffrn_reflns_theta_min 4.078
_diffrn_source 'rotating-anode X-ray tube'
_exptl_absorpt_coefficient_mu 8.157
_exptl_absorpt_correction_T_max 1.0000
_exptl_absorpt_correction_T_min 0.6109
_exptl_absorpt_correction_type empirical
_exptl_absorpt_process_details 'ABSCOR (Rigaku, 2011)'
_exptl_crystal_colour black
_exptl_crystal_density_diffrn 1.541
_exptl_crystal_description block
_exptl_crystal_F_000 1476
_exptl_crystal_preparation 'Magnetic properties,Thermal Conductivity'
_exptl_crystal_size_max 0.100
_exptl_crystal_size_mid 0.100
_exptl_crystal_size_min 0.100
_refine_diff_density_max 0.564
_refine_diff_density_min -0.294
_refine_diff_density_rms 0.067
_refine_ls_extinction_method none
_refine_ls_goodness_of_fit_ref 0.993
_refine_ls_hydrogen_treatment constr
_refine_ls_matrix_type full
_refine_ls_number_parameters 372
_refine_ls_number_reflns 5647
_refine_ls_number_restraints 0
_refine_ls_restrained_S_all 0.993
_refine_ls_R_factor_all 0.1841
_refine_ls_R_factor_gt 0.0791
_refine_ls_shift/su_max 0.000
_refine_ls_shift/su_mean 0.000
_refine_ls_structure_factor_coef Fsqd
_refine_ls_weighting_details 'w=1/[\s^2^(Fo^2^)+(0.1139P)^2^] where P=(Fo^2^+2Fc^2^)/3'
_refine_ls_weighting_scheme calc
_refine_ls_wR_factor_gt 0.1846
_refine_ls_wR_factor_ref 0.2361
_reflns_Friedel_coverage 0.000
_reflns_number_gt 2373
_reflns_number_total 5647
_reflns_threshold_expression 'I > 2\s(I)'
_cod_data_source_file d2dt01597h2.cif
_cod_data_source_block 4_300K
_cod_original_sg_symbol_H-M 'P 21/n'
_cod_database_code 7710859
_shelx_shelxl_version_number 2018/3
_shelx_space_group_comment
;
The symmetry employed for this shelxl refinement is uniquely defined
by the following loop, which should always be used as a source of
symmetry information in preference to the above space-group names.
They are only intended as comments.
;
_shelx_estimated_absorpt_t_min 0.496
_shelx_estimated_absorpt_t_max 0.496

loop_
_space_group_symop_operation_xyz
'x, y, z'
'-x+1/2, y+1/2, -z+1/2'
'-x, -y, -z'
'x-1/2, -y-1/2, z-1/2'

loop_
_atom_site_label
_atom_site_type_symbol
_atom_site_fract_x
_atom_site_fract_y
_atom_site_fract_z
_atom_site_U_iso_or_equiv
_atom_site_adp_type
_atom_site_occupancy
_atom_site_site_symmetry_order
_atom_site_calc_flag
_atom_site_refinement_flags_posn
_atom_site_refinement_flags_adp
_atom_site_refinement_flags_occupancy
_atom_site_disorder_assembly
_atom_site_disorder_group
Fe1 Fe 0.68486(8) 0.27895(7) 0.46655(7) 0.0685(4) Uani 1 1 d . . . . .
Cl1 Cl 0.82906(16) 0.12347(14) 0.23253(17) 0.1146(9) Uani 1 1 d . . . . .
Cl2 Cl 0.46059(19) 0.01940(15) 0.11973(17) 0.1252(9) Uani 1 1 d . . . . .
Cl3 Cl 0.54238(14) 0.41635(16) 0.21160(15) 0.1079(8) Uani 1 1 d . . . . .
Cl4 Cl 0.91244(15) 0.44753(13) 0.05922(14) 0.1007(7) Uani 1 1 d . . . . .
S1 S 0.6780(3) 0.2664(2) 0.8210(2) 0.1303(11) Uani 1 1 d . . . . .
F1 F 0.5785(10) 0.3932(9) 0.8330(12) 0.330(8) Uani 1 1 d . . . . .
F2 F 0.6945(9) 0.3885(8) 0.9191(8) 0.289(6) Uani 1 1 d . . . . .
F3 F 0.5644(12) 0.3234(8) 0.9472(10) 0.350(11) Uani 1 1 d . . . . .
O1 O 0.7202(3) 0.1992(3) 0.3809(3) 0.0721(13) Uani 1 1 d . . . . .
O2 O 0.6513(3) 0.3508(3) 0.3704(3) 0.0714(13) Uani 1 1 d . . . . .
O3 O 0.6027(8) 0.2246(8) 0.7896(11) 0.364(11) Uani 1 1 d . . . . .
O4 O 0.7419(14) 0.2282(9) 0.8896(11) 0.351(9) Uani 1 1 d . . . . .
O5 O 0.7364(7) 0.3050(7) 0.7543(6) 0.209(4) Uani 1 1 d . . . . .
N1 N 0.5427(4) 0.2476(4) 0.4674(4) 0.0712(16) Uani 1 1 d . . . . .
N2 N 0.6398(5) 0.3649(4) 0.5589(4) 0.0779(17) Uani 1 1 d . . . . .
H1 H 0.656240 0.345870 0.622267 0.093 Uiso 1 1 calc R U . . .
N3 N 0.8269(4) 0.3088(3) 0.4634(4) 0.0678(16) Uani 1 1 d . . . . .
N4 N 0.7307(5) 0.2044(4) 0.5735(4) 0.0770(17) Uani 1 1 d . . . . .
H2 H 0.713465 0.230374 0.632910 0.092 Uiso 1 1 calc R U . . .
C1 C 0.6577(6) 0.1640(4) 0.3228(5) 0.069(2) Uani 1 1 d . . . . .
C2 C 0.6988(6) 0.1218(5) 0.2454(6) 0.080(2) Uani 1 1 d . . . . .
C3 C 0.6387(8) 0.0796(5) 0.1841(6) 0.089(2) Uani 1 1 d . . . . .
H3 H 0.668037 0.052585 0.134096 0.107 Uiso 1 1 calc R U . . .
C4 C 0.5333(7) 0.0770(5) 0.1967(6) 0.086(2) Uani 1 1 d . . . . .
C5 C 0.4894(6) 0.1187(5) 0.2670(6) 0.078(2) Uani 1 1 d . . . . .
H4 H 0.419045 0.118010 0.273632 0.093 Uiso 1 1 calc R U . . .
C6 C 0.5502(6) 0.1631(5) 0.3298(5) 0.071(2) Uani 1 1 d . . . . .
C7 C 0.4985(6) 0.2043(5) 0.4050(5) 0.077(2) Uani 1 1 d . . . . .
H5 H 0.428140 0.199046 0.408151 0.092 Uiso 1 1 calc R U . . .
C8 C 0.4849(6) 0.2873(5) 0.5412(5) 0.087(2) Uani 1 1 d . . . . .
H6 H 0.492135 0.258422 0.599960 0.104 Uiso 1 1 calc R U . . .
H7 H 0.413207 0.289514 0.524457 0.104 Uiso 1 1 calc R U . . .
C9 C 0.5277(6) 0.3704(5) 0.5506(6) 0.089(2) Uani 1 1 d . . . . .
H8 H 0.509140 0.402035 0.495971 0.107 Uiso 1 1 calc R U . . .
H9 H 0.500144 0.396266 0.605684 0.107 Uiso 1 1 calc R U . . .
C10 C 0.6886(6) 0.4448(5) 0.5468(6) 0.097(3) Uani 1 1 d . . . . .
H10 H 0.667282 0.466602 0.486629 0.116 Uiso 1 1 calc R U . . .
H11 H 0.761770 0.437476 0.544895 0.116 Uiso 1 1 calc R U . . .
C11 C 0.6648(7) 0.5050(6) 0.6215(7) 0.127(3) Uani 1 1 d . . . . .
H12 H 0.693874 0.555792 0.605136 0.152 Uiso 1 1 calc R U . . .
H13 H 0.692924 0.487217 0.680275 0.152 Uiso 1 1 calc R U . . .
H14 H 0.592303 0.510376 0.626869 0.152 Uiso 1 1 calc R U . . .
C12 C 0.7133(5) 0.3704(4) 0.3036(5) 0.066(2) Uani 1 1 d . . . . .
C13 C 0.6733(5) 0.4037(4) 0.2199(6) 0.072(2) Uani 1 1 d . . . . .
C14 C 0.7334(6) 0.4275(4) 0.1468(5) 0.079(2) Uani 1 1 d . . . . .
H15 H 0.704484 0.449779 0.092986 0.095 Uiso 1 1 calc R U . . .
C15 C 0.8378(6) 0.4178(5) 0.1544(6) 0.078(2) Uani 1 1 d . . . . .
C16 C 0.8802(6) 0.3861(4) 0.2321(6) 0.077(2) Uani 1 1 d . . . . .
H16 H 0.950470 0.379305 0.235290 0.093 Uiso 1 1 calc R U . . .
C17 C 0.8210(5) 0.3632(4) 0.3078(5) 0.0655(19) Uani 1 1 d . . . . .
C18 C 0.8734(5) 0.3365(4) 0.3910(6) 0.073(2) Uani 1 1 d . . . . .
H17 H 0.944122 0.339307 0.392766 0.088 Uiso 1 1 calc R U . . .
C19 C 0.8837(6) 0.2828(5) 0.5466(6) 0.084(2) Uani 1 1 d . . . . .
H18 H 0.871612 0.318690 0.598853 0.101 Uiso 1 1 calc R U . . .
H19 H 0.956165 0.281426 0.534203 0.101 Uiso 1 1 calc R U . . .
C20 C 0.8444(6) 0.1997(5) 0.5680(6) 0.091(2) Uani 1 1 d . . . . .
H20 H 0.864178 0.162728 0.518978 0.110 Uiso 1 1 calc R U . . .
H21 H 0.872573 0.180874 0.627108 0.110 Uiso 1 1 calc R U . . .
C21 C 0.6835(6) 0.1239(5) 0.5729(6) 0.093(3) Uani 1 1 d . . . . .
H22 H 0.703041 0.096570 0.515754 0.111 Uiso 1 1 calc R U . . .
H23 H 0.610130 0.130169 0.571320 0.111 Uiso 1 1 calc R U . . .
C22 C 0.7118(8) 0.0717(5) 0.6553(6) 0.118(3) Uani 1 1 d . . . . .
H24 H 0.784405 0.065584 0.658274 0.142 Uiso 1 1 calc R U . . .
H25 H 0.680535 0.020004 0.647994 0.142 Uiso 1 1 calc R U . . .
H26 H 0.688349 0.096135 0.712077 0.142 Uiso 1 1 calc R U . . .
C23 C 0.620(2) 0.3371(12) 0.8930(16) 0.231(11) Uani 1 1 d . . . . .

loop_
_atom_site_aniso_label
_atom_site_aniso_U_11
_atom_site_aniso_U_22
_atom_site_aniso_U_33
_atom_site_aniso_U_23
_atom_site_aniso_U_13
_atom_site_aniso_U_12
Fe1 0.0524(7) 0.0877(9) 0.0655(8) -0.0007(6) 0.0039(5) 0.0007(6)
Cl1 0.0805(15) 0.137(2) 0.127(2) -0.0286(15) 0.0346(13) 0.0018(13)
Cl2 0.127(2) 0.1214(18) 0.1261(19) -0.0363(16) -0.0516(16) 0.0200(15)
Cl3 0.0597(12) 0.170(2) 0.0936(16) 0.0201(15) -0.0054(11) 0.0066(13)
Cl4 0.0864(14) 0.1216(17) 0.0947(16) 0.0172(13) 0.0318(12) 0.0007(12)
S1 0.108(2) 0.173(3) 0.109(2) -0.023(2) 0.0196(19) -0.012(2)
F1 0.297(16) 0.253(12) 0.44(2) -0.020(15) 0.132(15) 0.063(12)
F2 0.274(12) 0.315(13) 0.278(12) -0.148(11) 0.058(10) -0.116(12)
F3 0.458(19) 0.234(12) 0.364(16) -0.060(10) 0.327(16) -0.103(11)
O1 0.054(3) 0.091(3) 0.071(3) -0.015(3) 0.004(3) -0.007(2)
O2 0.047(3) 0.101(4) 0.066(3) 0.002(3) 0.004(2) 0.004(2)
O3 0.099(7) 0.420(17) 0.57(2) -0.372(18) 0.055(10) -0.078(9)
O4 0.38(2) 0.314(16) 0.351(17) 0.113(14) -0.146(16) 0.093(13)
O5 0.170(8) 0.298(12) 0.159(7) -0.047(8) 0.069(6) -0.038(7)
N1 0.056(4) 0.097(5) 0.061(4) 0.003(4) 0.012(3) 0.003(3)
N2 0.074(4) 0.093(5) 0.066(4) -0.006(3) 0.002(3) -0.002(4)
N3 0.054(4) 0.086(4) 0.063(4) 0.003(3) -0.009(3) 0.005(3)
N4 0.073(4) 0.081(4) 0.077(4) 0.000(3) 0.005(3) 0.005(3)
C1 0.059(5) 0.081(5) 0.067(5) 0.006(4) 0.009(4) -0.002(4)
C2 0.081(6) 0.091(6) 0.070(6) -0.010(5) 0.017(4) 0.004(5)
C3 0.107(7) 0.082(6) 0.079(6) -0.014(5) 0.001(5) 0.011(5)
C4 0.093(7) 0.092(6) 0.072(6) -0.005(5) -0.018(5) 0.001(5)
C5 0.065(5) 0.099(6) 0.069(6) 0.001(5) -0.010(4) 0.000(4)
C6 0.069(5) 0.088(6) 0.057(5) -0.001(4) 0.001(4) -0.007(4)
C7 0.050(4) 0.117(7) 0.062(5) 0.003(5) 0.005(4) -0.004(4)
C8 0.067(5) 0.129(7) 0.064(5) -0.012(5) 0.023(4) 0.005(5)
C9 0.081(6) 0.102(7) 0.084(6) -0.015(5) 0.012(5) 0.004(5)
C10 0.084(6) 0.092(6) 0.115(7) -0.019(6) 0.007(5) -0.003(5)
C11 0.125(8) 0.123(8) 0.133(8) -0.024(7) -0.003(6) 0.000(6)
C12 0.054(4) 0.084(5) 0.062(5) -0.014(4) 0.008(4) -0.002(4)
C13 0.055(4) 0.092(5) 0.069(5) 0.002(5) 0.006(4) -0.001(4)
C14 0.072(5) 0.094(6) 0.072(6) 0.008(4) -0.004(4) 0.001(5)
C15 0.068(5) 0.080(5) 0.088(6) 0.003(5) 0.023(5) 0.000(4)
C16 0.054(5) 0.084(6) 0.094(7) 0.002(5) 0.009(5) -0.004(4)
C17 0.058(5) 0.083(5) 0.056(5) -0.005(4) 0.000(4) -0.004(4)
C18 0.050(4) 0.086(5) 0.083(6) -0.001(5) 0.008(4) 0.002(4)
C19 0.063(5) 0.095(6) 0.094(6) 0.012(5) -0.012(4) -0.002(4)
C20 0.075(6) 0.100(7) 0.099(6) 0.014(5) 0.003(5) 0.012(5)
C21 0.090(6) 0.084(6) 0.103(7) 0.013(5) 0.002(5) -0.013(5)
C22 0.156(9) 0.087(6) 0.112(7) 0.027(6) 0.012(6) 0.010(6)
C23 0.31(3) 0.139(15) 0.24(2) 0.014(17) -0.08(2) -0.077(19)

loop_
_atom_type_symbol
_atom_type_description
_atom_type_scat_dispersion_real
_atom_type_scat_dispersion_imag
_atom_type_scat_source
C C 0.0181 0.0091 'International Tables Vol C Tables 4.2.6.8 and 6.1.1.4'
H H 0.0000 0.0000 'International Tables Vol C Tables 4.2.6.8 and 6.1.1.4'
O O 0.0492 0.0322 'International Tables Vol C Tables 4.2.6.8 and 6.1.1.4'
N N 0.0311 0.0180 'International Tables Vol C Tables 4.2.6.8 and 6.1.1.4'
Cl Cl 0.3639 0.7018 'International Tables Vol C Tables 4.2.6.8 and 6.1.1.4'
F F 0.0727 0.0534 'International Tables Vol C Tables 4.2.6.8 and 6.1.1.4'
Fe Fe -1.1336 3.1974 'International Tables Vol C Tables 4.2.6.8 and 6.1.1.4'
S S 0.3331 0.5567 'International Tables Vol C Tables 4.2.6.8 and 6.1.1.4'

loop_
_geom_angle_atom_site_label_1
_geom_angle_atom_site_label_2
_geom_angle_atom_site_label_3
_geom_angle
_geom_angle_site_symmetry_1
_geom_angle_site_symmetry_3
_geom_angle_publ_flag
O1 Fe1 O2 92.0(2) . . ?
O1 Fe1 N3 85.6(2) . . ?
O2 Fe1 N3 92.3(2) . . ?
O1 Fe1 N1 93.2(2) . . ?
O2 Fe1 N1 87.5(2) . . ?
N3 Fe1 N1 178.8(3) . . ?
O1 Fe1 N2 177.5(2) . . ?
O2 Fe1 N2 87.4(2) . . ?
N3 Fe1 N2 96.9(2) . . ?
N1 Fe1 N2 84.3(3) . . ?
O1 Fe1 N4 88.9(2) . . ?
O2 Fe1 N4 176.1(2) . . ?
N3 Fe1 N4 84.1(3) . . ?
N1 Fe1 N4 96.2(2) . . ?
N2 Fe1 N4 91.8(2) . . ?
O3 S1 O5 116.2(9) . . ?
O3 S1 O4 116.1(11) . . ?
O5 S1 O4 110.5(9) . . ?
O3 S1 C23 103.4(9) . . ?
O5 S1 C23 109.7(9) . . ?
O4 S1 C23 98.9(10) . . ?
C1 O1 Fe1 125.5(5) . . ?
C12 O2 Fe1 123.6(4) . . ?
C7 N1 C8 121.4(6) . . ?
C7 N1 Fe1 125.3(5) . . ?
C8 N1 Fe1 112.8(5) . . ?
C9 N2 C10 111.3(6) . . ?
C9 N2 Fe1 106.6(4) . . ?
C10 N2 Fe1 115.3(5) . . ?
C9 N2 H1 107.8 . . ?
C10 N2 H1 107.8 . . ?
Fe1 N2 H1 107.8 . . ?
C18 N3 C19 120.9(6) . . ?
C18 N3 Fe1 125.1(5) . . ?
C19 N3 Fe1 113.0(5) . . ?
C21 N4 C20 111.7(6) . . ?
C21 N4 Fe1 115.2(5) . . ?
C20 N4 Fe1 106.2(4) . . ?
C21 N4 H2 107.8 . . ?
C20 N4 H2 107.8 . . ?
Fe1 N4 H2 107.8 . . ?
O1 C1 C6 125.6(7) . . ?
O1 C1 C2 118.6(7) . . ?
C6 C1 C2 115.9(7) . . ?
C3 C2 C1 122.1(8) . . ?
C3 C2 Cl1 120.5(7) . . ?
C1 C2 Cl1 117.4(7) . . ?
C2 C3 C4 120.0(8) . . ?
C2 C3 H3 120.0 . . ?
C4 C3 H3 120.0 . . ?
C5 C4 C3 120.5(8) . . ?
C5 C4 Cl2 121.1(7) . . ?
C3 C4 Cl2 118.4(7) . . ?
C4 C5 C6 120.0(7) . . ?
C4 C5 H4 120.0 . . ?
C6 C5 H4 120.0 . . ?
C5 C6 C1 121.4(7) . . ?
C5 C6 C7 117.1(7) . . ?
C1 C6 C7 121.5(7) . . ?
N1 C7 C6 124.7(7) . . ?
N1 C7 H5 117.6 . . ?
C6 C7 H5 117.6 . . ?
N1 C8 C9 106.6(6) . . ?
N1 C8 H6 110.4 . . ?
C9 C8 H6 110.4 . . ?
N1 C8 H7 110.4 . . ?
C9 C8 H7 110.4 . . ?
H6 C8 H7 108.6 . . ?
N2 C9 C8 108.8(6) . . ?
N2 C9 H8 109.9 . . ?
C8 C9 H8 109.9 . . ?
N2 C9 H9 109.9 . . ?
C8 C9 H9 109.9 . . ?
H8 C9 H9 108.3 . . ?
N2 C10 C11 115.1(7) . . ?
N2 C10 H10 108.5 . . ?
C11 C10 H10 108.5 . . ?
N2 C10 H11 108.5 . . ?
C11 C10 H11 108.5 . . ?
H10 C10 H11 107.5 . . ?
C10 C11 H12 109.5 . . ?
C10 C11 H13 109.5 . . ?
H12 C11 H13 109.5 . . ?
C10 C11 H14 109.5 . . ?
H12 C11 H14 109.5 . . ?
H13 C11 H14 109.5 . . ?
O2 C12 C13 119.1(6) . . ?
O2 C12 C17 125.3(7) . . ?
C13 C12 C17 115.6(7) . . ?
C14 C13 C12 122.9(7) . . ?
C14 C13 Cl3 119.3(6) . . ?
C12 C13 Cl3 117.8(6) . . ?
C13 C14 C15 118.9(7) . . ?
C13 C14 H15 120.6 . . ?
C15 C14 H15 120.6 . . ?
C16 C15 C14 120.9(7) . . ?
C16 C15 Cl4 121.3(6) . . ?
C14 C15 Cl4 117.8(7) . . ?
C15 C16 C17 121.2(7) . . ?
C15 C16 H16 119.4 . . ?
C17 C16 H16 119.4 . . ?
C16 C17 C12 120.5(7) . . ?
C16 C17 C18 117.3(7) . . ?
C12 C17 C18 122.1(7) . . ?
N3 C18 C17 123.0(7) . . ?
N3 C18 H17 118.5 . . ?
C17 C18 H17 118.5 . . ?
N3 C19 C20 105.2(6) . . ?
N3 C19 H18 110.7 . . ?
C20 C19 H18 110.7 . . ?
N3 C19 H19 110.7 . . ?
C20 C19 H19 110.7 . . ?
H18 C19 H19 108.8 . . ?
N4 C20 C19 107.8(6) . . ?
N4 C20 H20 110.2 . . ?
C19 C20 H20 110.2 . . ?
N4 C20 H21 110.2 . . ?
C19 C20 H21 110.2 . . ?
H20 C20 H21 108.5 . . ?
N4 C21 C22 114.9(7) . . ?
N4 C21 H22 108.5 . . ?
C22 C21 H22 108.5 . . ?
N4 C21 H23 108.5 . . ?
C22 C21 H23 108.5 . . ?
H22 C21 H23 107.5 . . ?
C21 C22 H24 109.5 . . ?
C21 C22 H25 109.5 . . ?
H24 C22 H25 109.5 . . ?
C21 C22 H26 109.5 . . ?
H24 C22 H26 109.5 . . ?
H25 C22 H26 109.5 . . ?
F3 C23 F2 115(2) . . ?
F3 C23 F1 109(3) . . ?
F2 C23 F1 91.1(14) . . ?
F3 C23 S1 125.0(17) . . ?
F2 C23 S1 106(2) . . ?
F1 C23 S1 105.5(16) . . ?

loop_
_geom_bond_atom_site_label_1
_geom_bond_atom_site_label_2
_geom_bond_distance
_geom_bond_site_symmetry_2
_geom_bond_publ_flag
Fe1 O1 1.867(5) . ?
Fe1 O2 1.870(5) . ?
Fe1 N3 1.931(6) . ?
Fe1 N1 1.939(6) . ?
Fe1 N2 2.038(6) . ?
Fe1 N4 2.053(6) . ?
Cl1 C2 1.723(8) . ?
Cl2 C4 1.738(8) . ?
Cl3 C13 1.735(7) . ?
Cl4 C15 1.752(8) . ?
S1 O3 1.286(8) . ?
S1 O5 1.386(9) . ?
S1 O4 1.432(11) . ?
S1 C23 1.74(3) . ?
F1 C23 1.38(2) . ?
F2 C23 1.353(19) . ?
F3 C23 1.09(3) . ?
O1 C1 1.302(8) . ?
O2 C12 1.302(7) . ?
N1 C7 1.281(8) . ?
N1 C8 1.463(8) . ?
N2 C9 1.479(8) . ?
N2 C10 1.491(9) . ?
N2 H1 0.9800 . ?
N3 C18 1.290(8) . ?
N3 C19 1.462(8) . ?
N4 C21 1.480(9) . ?
N4 C20 1.498(8) . ?
N4 H2 0.9800 . ?
C1 C6 1.417(9) . ?
C1 C2 1.418(9) . ?
C2 C3 1.367(10) . ?
C3 C4 1.398(10) . ?
C3 H3 0.9300 . ?
C4 C5 1.353(10) . ?
C5 C6 1.406(9) . ?
C5 H4 0.9300 . ?
C6 C7 1.447(10) . ?
C7 H5 0.9300 . ?
C8 C9 1.501(10) . ?
C8 H6 0.9700 . ?
C8 H7 0.9700 . ?
C9 H8 0.9700 . ?
C9 H9 0.9700 . ?
C10 C11 1.498(10) . ?
C10 H10 0.9700 . ?
C10 H11 0.9700 . ?
C11 H12 0.9600 . ?
C11 H13 0.9600 . ?
C11 H14 0.9600 . ?
C12 C13 1.413(9) . ?
C12 C17 1.420(9) . ?
C13 C14 1.373(9) . ?
C14 C15 1.385(9) . ?
C14 H15 0.9300 . ?
C15 C16 1.344(10) . ?
C16 C17 1.389(9) . ?
C16 H16 0.9300 . ?
C17 C18 1.437(9) . ?
C18 H17 0.9300 . ?
C19 C20 1.511(10) . ?
C19 H18 0.9700 . ?
C19 H19 0.9700 . ?
C20 H20 0.9700 . ?
C20 H21 0.9700 . ?
C21 C22 1.506(10) . ?
C21 H22 0.9700 . ?
C21 H23 0.9700 . ?
C22 H24 0.9600 . ?
C22 H25 0.9600 . ?
C22 H26 0.9600 . ?

loop_
_geom_torsion_atom_site_label_1
_geom_torsion_atom_site_label_2
_geom_torsion_atom_site_label_3
_geom_torsion_atom_site_label_4
_geom_torsion
_geom_torsion_site_symmetry_1
_geom_torsion_site_symmetry_2
_geom_torsion_site_symmetry_3
_geom_torsion_site_symmetry_4
_geom_torsion_publ_flag
O2 Fe1 O1 C1 -65.2(5) . . . . ?
N3 Fe1 O1 C1 -157.4(5) . . . . ?
N1 Fe1 O1 C1 22.4(5) . . . . ?
N4 Fe1 O1 C1 118.5(5) . . . . ?
O1 Fe1 O2 C12 -54.8(5) . . . . ?
N3 Fe1 O2 C12 30.9(5) . . . . ?
N1 Fe1 O2 C12 -147.9(5) . . . . ?
N2 Fe1 O2 C12 127.7(5) . . . . ?
Fe1 O1 C1 C6 -17.9(10) . . . . ?
Fe1 O1 C1 C2 162.6(5) . . . . ?
O1 C1 C2 C3 176.4(7) . . . . ?
C6 C1 C2 C3 -3.2(11) . . . . ?
O1 C1 C2 Cl1 -2.0(9) . . . . ?
C6 C1 C2 Cl1 178.4(5) . . . . ?
C1 C2 C3 C4 0.0(12) . . . . ?
Cl1 C2 C3 C4 178.3(6) . . . . ?
C2 C3 C4 C5 2.8(12) . . . . ?
C2 C3 C4 Cl2 -177.6(6) . . . . ?
C3 C4 C5 C6 -2.0(12) . . . . ?
Cl2 C4 C5 C6 178.3(5) . . . . ?
C4 C5 C6 C1 -1.4(11) . . . . ?
C4 C5 C6 C7 -178.2(7) . . . . ?
O1 C1 C6 C5 -175.6(7) . . . . ?
C2 C1 C6 C5 3.9(10) . . . . ?
O1 C1 C6 C7 1.0(11) . . . . ?
C2 C1 C6 C7 -179.5(7) . . . . ?
C8 N1 C7 C6 -179.9(7) . . . . ?
Fe1 N1 C7 C6 8.4(11) . . . . ?
C5 C6 C7 N1 -179.5(7) . . . . ?
C1 C6 C7 N1 3.7(11) . . . . ?
C7 N1 C8 C9 -137.2(7) . . . . ?
Fe1 N1 C8 C9 35.5(7) . . . . ?
C10 N2 C9 C8 167.2(7) . . . . ?
Fe1 N2 C9 C8 40.7(7) . . . . ?
N1 C8 C9 N2 -49.8(8) . . . . ?
C9 N2 C10 C11 65.3(9) . . . . ?
Fe1 N2 C10 C11 -173.1(5) . . . . ?
Fe1 O2 C12 C13 160.3(5) . . . . ?
Fe1 O2 C12 C17 -21.5(9) . . . . ?
O2 C12 C13 C14 178.7(6) . . . . ?
C17 C12 C13 C14 0.3(11) . . . . ?
O2 C12 C13 Cl3 -0.1(9) . . . . ?
C17 C12 C13 Cl3 -178.5(5) . . . . ?
C12 C13 C14 C15 0.7(11) . . . . ?
Cl3 C13 C14 C15 179.5(6) . . . . ?
C13 C14 C15 C16 -0.4(11) . . . . ?
C13 C14 C15 Cl4 179.2(6) . . . . ?
C14 C15 C16 C17 -1.0(11) . . . . ?
Cl4 C15 C16 C17 179.4(5) . . . . ?
C15 C16 C17 C12 2.1(11) . . . . ?
C15 C16 C17 C18 -174.6(7) . . . . ?
O2 C12 C17 C16 -180.0(6) . . . . ?
C13 C12 C17 C16 -1.7(10) . . . . ?
O2 C12 C17 C18 -3.4(11) . . . . ?
C13 C12 C17 C18 174.9(6) . . . . ?
C19 N3 C18 C17 -179.7(6) . . . . ?
Fe1 N3 C18 C17 12.3(10) . . . . ?
C16 C17 C18 N3 -175.3(7) . . . . ?
C12 C17 C18 N3 8.1(11) . . . . ?
C18 N3 C19 C20 -128.9(7) . . . . ?
Fe1 N3 C19 C20 40.4(7) . . . . ?
C21 N4 C20 C19 167.2(7) . . . . ?
Fe1 N4 C20 C19 40.8(7) . . . . ?
N3 C19 C20 N4 -52.8(8) . . . . ?
C20 N4 C21 C22 62.9(9) . . . . ?
Fe1 N4 C21 C22 -175.8(5) . . . . ?
O3 S1 C23 F3 50(3) . . . . ?
O5 S1 C23 F3 174(2) . . . . ?
O4 S1 C23 F3 -70(3) . . . . ?
O3 S1 C23 F2 -172.9(16) . . . . ?
O5 S1 C23 F2 -48.3(17) . . . . ?
O4 S1 C23 F2 67.4(16) . . . . ?
O3 S1 C23 F1 -77.2(18) . . . . ?
O5 S1 C23 F1 47.4(19) . . . . ?
O4 S1 C23 F1 163.1(17) . . . . ?
